data_7118329
loop_
_publ_author_name
'Puttreddy, Rakesh'
'Jur\<cek, Ond\<rej'
'Bhowmik, Sandip'
'M\"akel\"a, Toni'
'Rissanen, Kari'

_publ_section_title
;
 Very strong (-)N-X(+)(-)O-N(+) halogen bonds.
;
_journal_issue 11
_journal_name_full 'Chemical communications (Cambridge, England)'
_journal_page_first 2338
_journal_page_last 2341
_journal_paper_doi 10.1039/c5cc09487a
_journal_volume 52
_journal_year 2016
_chemical_formula_moiety 'C7 H5 N O3 S, C6 H7 N O'
_chemical_formula_sum 'C13 H12 N2 O4 S'
_chemical_formula_weight 292.31
_space_group_crystal_system monoclinic
_space_group_IT_number 14
_space_group_name_Hall '-P 2ybc'
_space_group_name_H-M_alt 'P 1 21/c 1'
_symmetry_space_group_name_Hall '-P 2ybc'
_symmetry_space_group_name_H-M 'P 1 21/c 1'
_atom_sites_solution_hydrogens mixed
_atom_sites_solution_primary direct
_audit_creation_date 2015-09-18
_audit_creation_method
;
Olex2 1.2
(compiled 2015.01.26 svn.r3150 for OlexSys, GUI svn.r4998)
;
_audit_update_record
;
2015-09-21 deposited with the CCDC.
2015-12-15 downloaded from the CCDC.
;
_cell_angle_alpha 90
_cell_angle_beta 112.860(10)
_cell_angle_gamma 90
_cell_formula_units_Z 4
_cell_length_a 14.1204(10)
_cell_length_b 6.8482(4)
_cell_length_c 14.7897(13)
_cell_measurement_reflns_used 1225
_cell_measurement_temperature 120
_cell_measurement_theta_max 30.2830
_cell_measurement_theta_min 3.8660
_cell_volume 1317.83(19)
_computing_cell_refinement
;
CrysAlisPro, Agilent Technologies,
Version 1.171.37.35 (release 13-08-2014 CrysAlis171 .NET)
(compiled Aug 13 2014,18:06:01)
;
_computing_data_collection
;
CrysAlisPro, Agilent Technologies,
Version 1.171.37.35 (release 13-08-2014 CrysAlis171 .NET)
(compiled Aug 13 2014,18:06:01)
;
_computing_data_reduction
;
CrysAlisPro, Agilent Technologies,
Version 1.171.37.35 (release 13-08-2014 CrysAlis171 .NET)
(compiled Aug 13 2014,18:06:01)
;
_computing_molecular_graphics 'Olex2 (Dolomanov et al., 2009)'
_computing_publication_material 'Olex2 (Dolomanov et al., 2009)'
_computing_structure_refinement 'ShelXL (Sheldrick, 2008)'
_computing_structure_solution 'ShelXT (Sheldrick, 2015)'
_diffrn_ambient_temperature 120
_diffrn_detector 'CCD plate'
_diffrn_detector_area_resol_mean 8.0053
_diffrn_detector_type Eos
_diffrn_measured_fraction_theta_full 0.996
_diffrn_measured_fraction_theta_max 0.996
_diffrn_measurement_details
;
  1 omega  -92.00    7.00   1.0000   20.0000
omega____ theta____ kappa____ phi______ frames
    -      -21.9470  -77.0000  -90.0000 99

  2 omega  -92.00   19.00   1.0000   20.0000
omega____ theta____ kappa____ phi______ frames
    -      -21.9470  -19.0000  -90.0000 111
;
_diffrn_measurement_device 'four-circle diffractometer'
_diffrn_measurement_device_type 'SuperNova, Single source at offset, Eos'
_diffrn_measurement_method '\w scans'
_diffrn_orient_matrix_UB_11 -0.0068655000
_diffrn_orient_matrix_UB_12 0.0362410000
_diffrn_orient_matrix_UB_13 0.0420087000
_diffrn_orient_matrix_UB_21 0.0533697000
_diffrn_orient_matrix_UB_22 -0.0108611000
_diffrn_orient_matrix_UB_23 0.0281460000
_diffrn_orient_matrix_UB_31 0.0086605000
_diffrn_orient_matrix_UB_32 0.0963481000
_diffrn_orient_matrix_UB_33 -0.0125695000
_diffrn_radiation_monochromator mirror
_diffrn_radiation_probe x-ray
_diffrn_radiation_type MoK\a
_diffrn_radiation_wavelength 0.71073
_diffrn_reflns_av_R_equivalents 0.0364
_diffrn_reflns_av_unetI/netI 0.0624
_diffrn_reflns_laue_measured_fraction_full 0.996
_diffrn_reflns_laue_measured_fraction_max 0.996
_diffrn_reflns_limit_h_max 16
_diffrn_reflns_limit_h_min -10
_diffrn_reflns_limit_k_max 4
_diffrn_reflns_limit_k_min -8
_diffrn_reflns_limit_l_max 16
_diffrn_reflns_limit_l_min -17
_diffrn_reflns_number 4484
_diffrn_reflns_point_group_measured_fraction_full 0.996
_diffrn_reflns_point_group_measured_fraction_max 0.996
_diffrn_reflns_theta_full 25.250
_diffrn_reflns_theta_max 25.250
_diffrn_reflns_theta_min 3.329
_diffrn_source 'SuperNova (Mo) X-ray Source'
_exptl_absorpt_coefficient_mu 0.260
_exptl_absorpt_correction_T_max 1.00000
_exptl_absorpt_correction_T_min 0.38342
_exptl_absorpt_correction_type gaussian
_exptl_absorpt_process_details
;
CrysAlisPro, Agilent Technologies,
Version 1.171.37.35 (release 13-08-2014 CrysAlis171 .NET)
(compiled Aug 13 2014,18:06:01)
Empirical absorption correction using spherical harmonics,
 implemented in SCALE3 ABSPACK scaling algorithm.
Empirical absorption correction using spherical harmonics,
 implemented in SCALE3 ABSPACK scaling algorithm.
;
_exptl_crystal_colour colourless
_exptl_crystal_colour_primary colourless
_exptl_crystal_density_diffrn 1.473
_exptl_crystal_description plate
_exptl_crystal_F_000 608
_exptl_crystal_size_max 0.3164
_exptl_crystal_size_mid 0.0472
_exptl_crystal_size_min 0.0361
_refine_diff_density_max 0.269
_refine_diff_density_min -0.656
_refine_diff_density_rms 0.079
_refine_ls_extinction_method none
_refine_ls_goodness_of_fit_ref 1.067
_refine_ls_hydrogen_treatment mixed
_refine_ls_matrix_type full
_refine_ls_number_parameters 186
_refine_ls_number_reflns 2377
_refine_ls_number_restraints 1
_refine_ls_restrained_S_all 1.067
_refine_ls_R_factor_all 0.0779
_refine_ls_R_factor_gt 0.0527
_refine_ls_shift/su_max 0.001
_refine_ls_shift/su_mean 0.000
_refine_ls_structure_factor_coef Fsqd
_refine_ls_weighting_details 'w=1/[\s^2^(Fo^2^)+(0.0620P)^2^+0.1591P] where P=(Fo^2^+2Fc^2^)/3'
_refine_ls_weighting_scheme calc
_refine_ls_wR_factor_gt 0.1302
_refine_ls_wR_factor_ref 0.1483
_reflns_Friedel_coverage 0.000
_reflns_number_gt 1695
_reflns_number_total 2377
_reflns_threshold_expression 'I > 2\s(I)'
_cod_data_source_file c5cc09487a2.cif
_cod_data_source_block 2_NSacH
_cod_depositor_comments 'Adding full bibliography for 7118322--7118329.cif.'
_cod_database_code 7118329
_chemical_oxdiff_formula 'C26 H16 S1 N1 O2'
_shelx_space_group_comment
;
The symmetry employed for this shelxl refinement is uniquely defined
by the following loop, which should always be used as a source of
symmetry information in preference to the above space-group names.
They are only intended as comments.
;
_reflns_odcompleteness_completeness 99.12
_reflns_odcompleteness_iscentric 1
_reflns_odcompleteness_theta 26.32
_olex2_refinement_description
;
1. Fixed Uiso
 At 1.2 times of:
  All C(H) groups
 At 1.5 times of:
  All C(H,H,H) groups
2. Restrained distances
 N2-H2
 1 with sigma of 0.001
3.a Aromatic/amide H refined with riding coordinates:
 C4(H4), C5(H5), C6(H6), C7(H7), C8(H8), C9(H9), C10(H10), C11(H11)
3.b Idealised Me refined as rotating group:
 C13(H13A,H13B,H13C)
;
_shelx_shelxl_version_number 2014/7
_olex2_submission_special_instructions 'No special instructions were received'

loop_
_space_group_symop_operation_xyz
'x, y, z'
'-x, y+1/2, -z+1/2'
'-x, -y, -z'
'x, -y-1/2, z-1/2'

loop_
_atom_site_label
_atom_site_type_symbol
_atom_site_fract_x
_atom_site_fract_y
_atom_site_fract_z
_atom_site_U_iso_or_equiv
_atom_site_adp_type
_atom_site_occupancy
_atom_site_site_symmetry_order
_atom_site_calc_flag
_atom_site_refinement_flags_posn
S1 S 0.71818(6) 0.24775(11) 0.65268(5) 0.0192(3) Uani 1 1 d .
O2 O 0.75786(16) 0.0655(3) 0.69985(15) 0.0275(6) Uani 1 1 d .
O3 O 0.75697(16) 0.4206(3) 0.70973(16) 0.0294(6) Uani 1 1 d .
O4 O 0.63670(18) 0.2789(3) 0.38191(16) 0.0287(6) Uani 1 1 d .
N2 N 0.73198(19) 0.2627(3) 0.54776(19) 0.0200(6) Uani 1 1 d D
H2 H 0.8037(11) 0.290(6) 0.553(3) 0.083(15) Uiso 1 1 d D
C1 C 0.6411(2) 0.2660(4) 0.4654(2) 0.0203(7) Uani 1 1 d .
C2 C 0.5522(2) 0.2531(4) 0.4957(2) 0.0171(7) Uani 1 1 d .
C3 C 0.5833(2) 0.2453(4) 0.5970(2) 0.0175(7) Uani 1 1 d .
C4 C 0.5154(2) 0.2354(4) 0.6439(3) 0.0246(8) Uani 1 1 d .
H4 H 0.5382 0.2296 0.7133 0.030 Uiso 1 1 calc R
C5 C 0.4111(3) 0.2345(4) 0.5823(3) 0.0283(8) Uani 1 1 d .
H5 H 0.3613 0.2283 0.6107 0.034 Uiso 1 1 calc R
C6 C 0.3781(3) 0.2425(4) 0.4808(3) 0.0270(8) Uani 1 1 d .
H6 H 0.3066 0.2412 0.4412 0.032 Uiso 1 1 calc R
C7 C 0.4486(2) 0.2524(4) 0.4364(2) 0.0228(7) Uani 1 1 d .
H7 H 0.4261 0.2586 0.3670 0.027 Uiso 1 1 calc R
O1 O 0.90806(15) 0.3661(3) 0.55154(15) 0.0201(5) Uani 1 1 d .
N1 N 0.89258(17) 0.5480(3) 0.51526(18) 0.0165(6) Uani 1 1 d .
C8 C 0.8467(2) 0.5713(4) 0.4167(2) 0.0194(7) Uani 1 1 d .
H8 H 0.8263 0.4596 0.3755 0.023 Uiso 1 1 calc R
C9 C 0.8295(2) 0.7529(4) 0.3760(2) 0.0222(7) Uani 1 1 d .
H9 H 0.7978 0.7679 0.3068 0.027 Uiso 1 1 calc R
C10 C 0.8584(2) 0.9149(4) 0.4360(2) 0.0235(7) Uani 1 1 d .
H10 H 0.8464 1.0426 0.4088 0.028 Uiso 1 1 calc R
C11 C 0.9049(2) 0.8886(5) 0.5364(2) 0.0236(7) Uani 1 1 d .
H11 H 0.9252 0.9995 0.5781 0.028 Uiso 1 1 calc R
C12 C 0.9224(2) 0.7038(4) 0.5771(2) 0.0192(7) Uani 1 1 d .
C13 C 0.9706(2) 0.6605(5) 0.6841(2) 0.0260(8) Uani 1 1 d .
H13A H 0.9212 0.5914 0.7042 0.039 Uiso 1 1 calc GR
H13B H 0.9909 0.7829 0.7209 0.039 Uiso 1 1 calc GR
H13C H 1.0315 0.5785 0.6976 0.039 Uiso 1 1 calc GR

loop_
_atom_site_aniso_label
_atom_site_aniso_U_11
_atom_site_aniso_U_22
_atom_site_aniso_U_33
_atom_site_aniso_U_23
_atom_site_aniso_U_13
_atom_site_aniso_U_12
S1 0.0161(4) 0.0237(4) 0.0150(4) -0.0005(3) 0.0031(3) -0.0022(3)
O2 0.0240(12) 0.0321(14) 0.0206(12) 0.0086(10) 0.0024(10) 0.0029(10)
O3 0.0263(12) 0.0347(14) 0.0253(13) -0.0119(11) 0.0080(11) -0.0090(11)
O4 0.0349(14) 0.0349(14) 0.0175(13) 0.0000(10) 0.0115(11) -0.0019(11)
N2 0.0165(13) 0.0250(14) 0.0191(14) 0.0019(11) 0.0075(12) 0.0003(11)
C1 0.0239(17) 0.0156(16) 0.0198(18) -0.0008(13) 0.0068(15) -0.0001(13)
C2 0.0175(15) 0.0121(14) 0.0203(17) -0.0002(13) 0.0057(14) -0.0001(12)
C3 0.0167(15) 0.0141(15) 0.0187(17) -0.0007(13) 0.0037(14) -0.0028(12)
C4 0.0235(17) 0.0266(18) 0.0250(19) -0.0016(14) 0.0109(16) -0.0009(14)
C5 0.0233(18) 0.0234(18) 0.044(2) -0.0034(15) 0.0191(18) -0.0001(14)
C6 0.0178(16) 0.0201(17) 0.038(2) -0.0029(15) 0.0052(16) -0.0016(13)
C7 0.0234(17) 0.0153(16) 0.0224(18) 0.0009(13) 0.0009(15) 0.0005(13)
O1 0.0171(11) 0.0135(11) 0.0291(13) 0.0025(9) 0.0082(10) 0.0004(9)
N1 0.0149(13) 0.0146(13) 0.0216(14) 0.0017(11) 0.0090(11) 0.0009(10)
C8 0.0150(15) 0.0231(17) 0.0201(17) -0.0024(14) 0.0069(14) -0.0006(13)
C9 0.0185(16) 0.0268(18) 0.0216(18) 0.0030(14) 0.0083(15) 0.0008(13)
C10 0.0217(17) 0.0171(17) 0.033(2) 0.0040(14) 0.0127(16) 0.0006(13)
C11 0.0229(17) 0.0168(16) 0.034(2) -0.0048(14) 0.0143(16) -0.0035(13)
C12 0.0147(15) 0.0199(16) 0.0251(18) -0.0054(13) 0.0099(14) -0.0024(12)
C13 0.0271(18) 0.0259(18) 0.0219(18) -0.0026(15) 0.0060(15) -0.0029(15)

loop_
_atom_type_symbol
_atom_type_description
_atom_type_scat_dispersion_real
_atom_type_scat_dispersion_imag
_atom_type_scat_source
C C 0.0033 0.0016 'International Tables Vol C Tables 4.2.6.8 and 6.1.1.4'
H H 0.0000 0.0000 'International Tables Vol C Tables 4.2.6.8 and 6.1.1.4'
N N 0.0061 0.0033 'International Tables Vol C Tables 4.2.6.8 and 6.1.1.4'
O O 0.0106 0.0060 'International Tables Vol C Tables 4.2.6.8 and 6.1.1.4'
S S 0.1246 0.1234 'International Tables Vol C Tables 4.2.6.8 and 6.1.1.4'

loop_
_exptl_crystal_face_index_h
_exptl_crystal_face_index_k
_exptl_crystal_face_index_l
_exptl_crystal_face_perp_dist
_exptl_oxdiff_crystal_face_indexfrac_h
_exptl_oxdiff_crystal_face_indexfrac_k
_exptl_oxdiff_crystal_face_indexfrac_l
_exptl_oxdiff_crystal_face_x
_exptl_oxdiff_crystal_face_y
_exptl_oxdiff_crystal_face_z
-16 0 -6 0.0214 -16.0000 -0.0000 -6.0000 -0.1422 -1.0228 -0.0632
15 -1 6 0.0098 15.0000 -1.0000 6.0000 0.1128 0.9803 -0.0419
5 9 -7 0.1377 5.0000 9.0000 -7.0000 -0.0022 -0.0279 0.9984
-6 -9 6 0.1412 -6.0000 -9.0000 6.0000 -0.0329 -0.0536 -0.9945
-13 0 20 0.0192 -13.0000 -0.0000 20.0000 0.9294 -0.1309 -0.3640
13 0 -20 0.0280 13.0000 0.0000 -20.0000 -0.9294 0.1309 0.3640
-20 1 7 0.0216 -20.0000 1.0000 7.0000 0.4676 -0.8812 -0.1648
-2 1 -18 0.0207 -2.0000 1.0000 -18.0000 -0.7062 -0.6242 0.3053

loop_
_geom_angle_atom_site_label_1
_geom_angle_atom_site_label_2
_geom_angle_atom_site_label_3
_geom_angle
O2 S1 O3 116.41(14)
O2 S1 N2 110.32(13)
O2 S1 C3 111.56(13)
O3 S1 N2 110.27(13)
O3 S1 C3 112.36(13)
N2 S1 C3 93.61(14)
S1 N2 H2 115(2)
C1 N2 S1 115.0(2)
C1 N2 H2 129(2)
O4 C1 N2 124.0(3)
O4 C1 C2 126.4(3)
N2 C1 C2 109.6(3)
C3 C2 C1 112.1(3)
C7 C2 C1 128.0(3)
C7 C2 C3 119.8(3)
C2 C3 S1 109.6(2)
C4 C3 S1 126.9(3)
C4 C3 C2 123.5(3)
C3 C4 H4 122.2
C3 C4 C5 115.6(3)
C5 C4 H4 122.2
C4 C5 H5 119.0
C6 C5 C4 122.0(3)
C6 C5 H5 119.0
C5 C6 H6 119.7
C5 C6 C7 120.7(3)
C7 C6 H6 119.7
C2 C7 C6 118.4(3)
C2 C7 H7 120.8
C6 C7 H7 120.8
O1 N1 C8 118.4(2)
O1 N1 C12 120.0(2)
C8 N1 C12 121.6(3)
N1 C8 H8 119.6
N1 C8 C9 120.8(3)
C9 C8 H8 119.6
C8 C9 H9 120.3
C8 C9 C10 119.5(3)
C10 C9 H9 120.3
C9 C10 H10 120.5
C9 C10 C11 119.0(3)
C11 C10 H10 120.5
C10 C11 H11 119.4
C10 C11 C12 121.2(3)
C12 C11 H11 119.4
N1 C12 C11 117.9(3)
N1 C12 C13 116.9(3)
C11 C12 C13 125.2(3)
C12 C13 H13A 109.5
C12 C13 H13B 109.5
C12 C13 H13C 109.5
H13A C13 H13B 109.5
H13A C13 H13C 109.5
H13B C13 H13C 109.5

loop_
_geom_bond_atom_site_label_1
_geom_bond_atom_site_label_2
_geom_bond_distance
S1 O2 1.433(2)
S1 O3 1.433(2)
S1 N2 1.641(3)
S1 C3 1.757(3)
O4 C1 1.215(4)
N2 H2 1.0000(11)
N2 C1 1.384(4)
C1 C2 1.492(4)
C2 C3 1.388(4)
C2 C7 1.383(4)
C3 C4 1.386(4)
C4 H4 0.9500
C4 C5 1.399(5)
C5 H5 0.9500
C5 C6 1.390(5)
C6 H6 0.9500
C6 C7 1.390(5)
C7 H7 0.9500
O1 N1 1.340(3)
N1 C8 1.355(4)
N1 C12 1.362(4)
C8 H8 0.9500
C8 C9 1.362(4)
C9 H9 0.9500
C9 C10 1.380(4)
C10 H10 0.9500
C10 C11 1.381(4)
C11 H11 0.9500
C11 C12 1.382(4)
C12 C13 1.490(4)
C13 H13A 0.9800
C13 H13B 0.9800
C13 H13C 0.9800

loop_
_geom_torsion_atom_site_label_1
_geom_torsion_atom_site_label_2
_geom_torsion_atom_site_label_3
_geom_torsion_atom_site_label_4
_geom_torsion
S1 N2 C1 O4 179.1(2)
S1 N2 C1 C2 -0.4(3)
S1 C3 C4 C5 -179.6(2)
O2 S1 N2 C1 114.2(2)
O2 S1 C3 C2 -112.5(2)
O2 S1 C3 C4 67.0(3)
O3 S1 N2 C1 -115.8(2)
O3 S1 C3 C2 114.7(2)
O3 S1 C3 C4 -65.9(3)
O4 C1 C2 C3 -178.3(3)
O4 C1 C2 C7 0.3(5)
N2 S1 C3 C2 1.0(2)
N2 S1 C3 C4 -179.5(3)
N2 C1 C2 C3 1.2(3)
N2 C1 C2 C7 179.8(3)
C1 C2 C3 S1 -1.4(3)
C1 C2 C3 C4 179.1(3)
C1 C2 C7 C6 -178.9(3)
C2 C3 C4 C5 -0.3(4)
C3 S1 N2 C1 -0.3(2)
C3 C2 C7 C6 -0.4(4)
C3 C4 C5 C6 0.2(4)
C4 C5 C6 C7 -0.2(5)
C5 C6 C7 C2 0.3(4)
C7 C2 C3 S1 179.9(2)
C7 C2 C3 C4 0.4(4)
O1 N1 C8 C9 -179.8(2)
O1 N1 C12 C11 180.0(2)
O1 N1 C12 C13 -0.7(4)
N1 C8 C9 C10 -0.6(4)
C8 N1 C12 C11 -0.2(4)
C8 N1 C12 C13 179.1(3)
C8 C9 C10 C11 0.5(4)
C9 C10 C11 C12 -0.2(4)
C10 C11 C12 N1 0.1(4)
C10 C11 C12 C13 -179.1(3)
C12 N1 C8 C9 0.4(4)
